data_2003175
loop_
_publ_author_name
'Piotr K. Olszewski'
'Katarzyna Stadnicka'

_publ_section_title
;
Two Centrosymmetric Conjugated Nitrones of the Diazabutadiene System
;
_journal_coeditor_code PA1117
_journal_issue 1
_journal_name_full 'Acta Crystallographica C'
_journal_page_first 98
_journal_page_last 103
_journal_paper_doi 10.1107/S0108270194007742
_journal_volume 51
_journal_year 1995
_chemical_formula_analytical ?
_chemical_formula_moiety 'C21 H18 N2 O2'
_chemical_formula_structural 'C21 H18 N2 O2'
_chemical_formula_sum 'C21 H18 N2 O2'
_chemical_formula_weight 330.37
_space_group_IT_number 14
_symmetry_space_group_name_Hall '-P 2ybc'
_symmetry_space_group_name_H-M 'P 1 21/c 1'
_cell_angle_alpha 90.00
_cell_angle_beta 101.723(4)
_cell_angle_gamma 90.00
_cell_formula_units_Z 4
_cell_length_a 8.6439(4)
_cell_length_b 19.5142(7)
_cell_length_c 10.5033(4)
_cell_measurement_reflns_used 33
_cell_measurement_temperature 293(2)
_cell_measurement_theta_max 26.1
_cell_measurement_theta_min 8.7
_cell_volume 1734.74(12)
_diffrn_radiation_type CuK\a~1~
_diffrn_radiation_wavelength 1.54056
_exptl_absorpt_coefficient_mu 0.658
_exptl_crystal_colour yellow
_exptl_crystal_density_diffrn 1.265
_exptl_crystal_density_meas ?
_exptl_crystal_density_method ?
_exptl_crystal_description plate
_exptl_crystal_size_max 0.3
_exptl_crystal_size_mid 0.2
_exptl_crystal_size_min 0.1
_refine_diff_density_max 0.152
_refine_diff_density_min -0.149
_refine_ls_extinction_coef 0.0136(8)
_refine_ls_extinction_method SHELXL
_refine_ls_shift/esd_max 0.000
_cod_original_sg_symbol_H-M 'P 21/c'
_cod_database_code 2003175

loop_
_symmetry_equiv_pos_as_xyz
'x, y, z'
'-x, y+1/2, -z+1/2'
'-x, -y, -z'
'x, -y-1/2, z-1/2'

loop_
_atom_site_aniso_label
_atom_site_aniso_U_11
_atom_site_aniso_U_12
_atom_site_aniso_U_13
_atom_site_aniso_U_22
_atom_site_aniso_U_23
_atom_site_aniso_U_33
C1 0.0460(9) -0.0115(7) 0.0047(7) 0.0563(10) 0.0159(7) 0.0544(9)
C2 0.0491(11) -0.0004(9) 0.0102(10) 0.0674(12) 0.0192(11) 0.0847(14)
C3 0.0535(13) 0.0042(12) 0.0126(14) 0.087(2) 0.045(2) 0.131(2)
C4 0.0556(14) -0.028(2) -0.028(2) 0.119(2) 0.059(2) 0.128(2)
C5 0.078(2) -0.032(2) -0.0321(14) 0.102(2) 0.023(2) 0.100(2)
C6 0.0650(13) -0.0239(11) -0.0075(10) 0.0756(14) 0.0089(11) 0.0675(12)
C7 0.0451(8) -0.0067(7) 0.0097(6) 0.0487(8) 0.0035(6) 0.0382(7)
N1 0.0503(8) -0.0056(6) 0.0101(6) 0.0461(7) 0.0007(6) 0.0479(7)
C8 0.0484(8) -0.0028(6) 0.0112(6) 0.0407(8) -0.0043(6) 0.0410(7)
C9 0.0523(10) 0.0001(7) 0.0139(7) 0.0439(8) 0.0090(7) 0.0482(8)
C10 0.0487(9) -0.0035(7) 0.0157(7) 0.0466(8) 0.0055(7) 0.0542(9)
C11 0.0509(9) 0.0053(7) 0.0126(6) 0.0484(8) 0.0005(6) 0.0408(8)
O2 0.0516(7) 0.0044(6) 0.0077(6) 0.0757(9) 0.0167(6) 0.0603(7)
C21 0.0523(12) -0.0003(10) 0.0075(11) 0.0699(14) 0.0026(12) 0.087(2)
C12 0.0625(10) 0.0040(7) 0.0184(7) 0.0424(8) 0.0064(7) 0.0460(8)
C13 0.0566(10) -0.0053(7) 0.0185(7) 0.0377(8) -0.0010(6) 0.0502(8)
C14 0.0465(8) -0.0006(7) 0.0064(6) 0.0454(8) 0.0042(6) 0.0356(7)
N2 0.0461(7) -0.0016(5) 0.0071(5) 0.0448(7) 0.0007(5) 0.0319(6)
O1 0.0858(9) -0.0165(6) 0.0158(5) 0.0614(7) -0.0032(5) 0.0316(5)
C15 0.0470(9) 0.0006(6) 0.0044(6) 0.0408(7) 0.0023(6) 0.0354(7)
C16 0.0694(12) -0.0083(8) 0.0129(8) 0.0490(9) 0.0026(7) 0.0433(8)
C17 0.092(2) -0.0179(10) 0.0136(10) 0.0537(10) 0.0037(8) 0.0533(10)
C18 0.103(2) -0.0123(10) 0.0075(10) 0.0477(10) -0.0042(8) 0.0537(11)
C19 0.106(2) -0.0029(11) 0.0178(10) 0.0555(11) -0.0072(8) 0.0468(10)
C20 0.0737(12) -0.0019(8) 0.0174(8) 0.0493(9) -0.0013(7) 0.0433(8)

loop_
_atom_site_label
_atom_site_occupancy
_atom_site_fract_x
_atom_site_fract_y
_atom_site_fract_z
_atom_site_U_iso_or_equiv
C1 1 0.6795(2) 0.81833(9) 0.6739(2) 0.0530(4)
C2 1 0.7676(2) 0.76267(12) 0.6485(2) 0.0676(5)
C3 1 0.9182(3) 0.7518(2) 0.7220(3) 0.0912(8)
C4 1 0.9791(3) 0.7961(2) 0.8198(3) 0.1074(12)
C5 1 0.8937(4) 0.8517(2) 0.8453(3) 0.1004(9)
C6 1 0.7449(3) 0.86331(13) 0.7733(2) 0.0724(6)
C7 1 0.5170(2) 0.83013(8) 0.59751(14) 0.0438(3)
N1 1 0.4609(2) 0.89105(7) 0.58472(13) 0.0481(3)
C8 1 0.3015(2) 0.90122(7) 0.52076(14) 0.0431(3)
C9 1 0.1778(2) 0.86182(8) 0.5469(2) 0.0476(4)
C10 1 0.0231(2) 0.87408(8) 0.4845(2) 0.0491(4)
C11 1 -0.0093(2) 0.92662(8) 0.39455(14) 0.0462(4)
O2 1 -0.15631(14) 0.94245(7) 0.32514(12) 0.0631(4)
C21 1 -0.2868(3) 0.90324(13) 0.3481(3) 0.0706(6)
C12 1 0.1126(2) 0.96870(8) 0.3730(2) 0.0492(4)
C13 1 0.2659(2) 0.95646(8) 0.4352(2) 0.0471(4)
C14 1 0.4357(2) 0.76903(8) 0.53249(14) 0.0428(3)
N2 1 0.40868(15) 0.71730(6) 0.60288(11) 0.0410(3)
O1 1 0.4287(2) 0.72197(6) 0.72816(10) 0.0590(3)
C15 1 0.3542(2) 0.65156(8) 0.54636(13) 0.0416(3)
C16 1 0.2731(2) 0.60950(9) 0.6159(2) 0.0537(4)
C17 1 0.2221(3) 0.54598(10) 0.5649(2) 0.0665(5)
C18 1 0.2516(3) 0.52525(10) 0.4473(2) 0.0693(6)
C19 1 0.3326(3) 0.56778(10) 0.3789(2) 0.0692(6)
C20 1 0.3851(2) 0.63139(9) 0.4281(2) 0.0546(4)
H02 1 0.7289(26) 0.7315(12) 0.5831(22) 0.075(7)
H03 1 0.9775(32) 0.7138(13) 0.6969(25) 0.093(8)
H04 1 1.0746(38) 0.7899(15) 0.8723(30) 0.121(10)
H05 1 0.9414(39) 0.8843(15) 0.9189(29) 0.125(10)
H06 1 0.6896(36) 0.9025(16) 0.7989(28) 0.121(11)
H09 1 0.2001(21) 0.8254(10) 0.6082(18) 0.061(5)
H10 1 -0.0611(22) 0.8466(10) 0.5061(17) 0.057(5)
H211 1 -0.2723(28) 0.8539(14) 0.3316(23) 0.091(7)
H212 1 -0.2970(34) 0.9125(14) 0.4424(30) 0.112(9)
H213 1 -0.3802(30) 0.9218(13) 0.2933(23) 0.086(7)
H12 1 0.0874(22) 1.0085(10) 0.3141(20) 0.063(5)
H13 1 0.3530(21) 0.9866(9) 0.4205(16) 0.049(5)
H14 1 0.4103(21) 0.7659(9) 0.4380(19) 0.054(5)
H16 1 0.2514(26) 0.6258(12) 0.6983(22) 0.083(7)
H17 1 0.1611(31) 0.5161(14) 0.6176(25) 0.101(8)
H18 1 0.2170(27) 0.4792(13) 0.4135(22) 0.086(7)
H19 1 0.3530(26) 0.5529(12) 0.2971(24) 0.087(7)
H20 1 0.4436(23) 0.6606(11) 0.3818(19) 0.068(6)

loop_
_atom_type_symbol
_atom_type_description
_atom_type_scat_source
_atom_type_scat_dispersion_real
_atom_type_scat_dispersion_imag
C C 'International Tables Vol C Tables 4.2.6.8 and 6.1.1.4' 0.0181 0.009
H H 'International Tables Vol C Tables 4.2.6.8 and 6.1.1.4' 0.0000 0.000
N N 'International Tables Vol C Tables 4.2.6.8 and 6.1.1.4' 0.0311 0.018
O O 'International Tables Vol C Tables 4.2.6.8 and 6.1.1.4' 0.0492 0.032
